data_2213765
loop_
_publ_author_name
'Zeroual, Abdellah'
'Mazoir, Noureddine'
'Maya, Celia M.'
'Berraho, Moha'
'Auhmani, Aziz'
'Benharref, Ahmed'

_publ_section_title
(4a<i>S</i>,6c<i>S</i>)-8-Hydroxy-9-isopropyl-4,4,6c-trimethyl-1,2,3,4,4a,5,6,6c-octahydrophenanthren-3-one
_journal_coeditor_code FJ2021
_journal_issue 6
_journal_name_full 'Acta Crystallographica Section E'
_journal_page_first o2915
_journal_page_last o2915
_journal_paper_doi 10.1107/S1600536807022258
_journal_volume 63
_journal_year 2007
_chemical_formula_iupac 'C20 H28 O2'
_chemical_formula_moiety 'C20 H28 O2'
_chemical_formula_sum 'C20 H28 O2'
_chemical_formula_weight 300.42
_chemical_name_systematic
;
(4aS,6cS)-8-Hydroxy-9-isopropyl-4,4,6c-trimethyl-1,2,3,4,4a,5,6,6c-
octahydrophenanthren-3-one
;
_space_group_IT_number 19
_symmetry_cell_setting orthorhombic
_symmetry_space_group_name_Hall 'P 2ac 2ab'
_symmetry_space_group_name_H-M 'P 21 21 21'
_atom_sites_solution_hydrogens geom
_atom_sites_solution_primary direct
_atom_sites_solution_secondary difmap
_audit_creation_method SHELXL97
_cell_angle_alpha 90.00
_cell_angle_beta 90.00
_cell_angle_gamma 90.00
_cell_formula_units_Z 4
_cell_length_a 7.5554(3)
_cell_length_b 13.3987(6)
_cell_length_c 16.7825(6)
_cell_measurement_reflns_used 7546
_cell_measurement_temperature 298(2)
_cell_measurement_theta_max 30.54
_cell_measurement_theta_min 2.86
_cell_volume 1698.94(12)
_computing_cell_refinement 'SAINT-Plus (Bruker, 2004)'
_computing_data_collection 'APEX-W2K-NT (Bruker, 2004)'
_computing_data_reduction SAINT-Plus
_computing_molecular_graphics 'ORTEP-3 for Windows (Farrugia,1997) and PLATON (Spek, 2003)'
_computing_publication_material 'WinGX (Farrugia, 1999)'
_computing_structure_refinement 'SHELXL97 (Sheldrick, 1997)'
_computing_structure_solution 'SHELXS97 (Sheldrick, 1997)'
_diffrn_ambient_temperature 298(2)
_diffrn_measured_fraction_theta_full 0.980
_diffrn_measured_fraction_theta_max 0.980
_diffrn_measurement_device_type 'Bruker X8 APEX CCD area-detector'
_diffrn_measurement_method '\f and \w'
_diffrn_radiation_monochromator graphite
_diffrn_radiation_source 'fine-focus sealed tube'
_diffrn_radiation_type MoK\a
_diffrn_radiation_wavelength 0.71073
_diffrn_reflns_av_R_equivalents 0.0285
_diffrn_reflns_av_sigmaI/netI 0.0155
_diffrn_reflns_limit_h_max 10
_diffrn_reflns_limit_h_min -10
_diffrn_reflns_limit_k_max 19
_diffrn_reflns_limit_k_min -18
_diffrn_reflns_limit_l_max 23
_diffrn_reflns_limit_l_min -21
_diffrn_reflns_number 26366
_diffrn_reflns_theta_full 30.54
_diffrn_reflns_theta_max 30.54
_diffrn_reflns_theta_min 2.96
_exptl_absorpt_coefficient_mu 0.074
_exptl_absorpt_correction_type none
_exptl_crystal_colour colourless
_exptl_crystal_density_diffrn 1.175
_exptl_crystal_density_method 'not measured'
_exptl_crystal_description prism
_exptl_crystal_F_000 656
_exptl_crystal_size_max 0.5
_exptl_crystal_size_mid 0.4
_exptl_crystal_size_min 0.3
_refine_diff_density_max 0.509
_refine_diff_density_min -0.392
_refine_ls_extinction_method none
_refine_ls_goodness_of_fit_ref 1.069
_refine_ls_hydrogen_treatment constr
_refine_ls_matrix_type full
_refine_ls_number_parameters 187
_refine_ls_number_reflns 2891
_refine_ls_number_restraints 0
_refine_ls_restrained_S_all 1.069
_refine_ls_R_factor_all 0.0422
_refine_ls_R_factor_gt 0.0375
_refine_ls_shift/su_max 0.000
_refine_ls_shift/su_mean 0.000
_refine_ls_structure_factor_coef Fsqd
_refine_ls_weighting_details 'calc w = 1/[\s^2^(Fo^2^)+(0.0575P)^2^+0.4523P] where P=(Fo^2^+2Fc^2^)/3'
_refine_ls_weighting_scheme calc
_refine_ls_wR_factor_gt 0.1005
_refine_ls_wR_factor_ref 0.1054
_reflns_number_gt 2669
_reflns_number_total 2891
_reflns_threshold_expression I>2\s(I)
_cod_data_source_file fj2021.cif
_cod_data_source_block I
_cod_database_code 2213765
_cod_database_fobs_code 2213765

loop_
_symmetry_equiv_pos_as_xyz
'x, y, z'
'-x+1/2, -y, z+1/2'
'-x, y+1/2, -z+1/2'
'x+1/2, -y+1/2, -z'

loop_
_atom_site_type_symbol
_atom_site_label
_atom_site_fract_x
_atom_site_fract_y
_atom_site_fract_z
_atom_site_U_iso_or_equiv
_atom_site_adp_type
_atom_site_calc_flag
_atom_site_refinement_flags
_atom_site_occupancy
C C1 0.0911(2) 0.63566(12) 0.27798(10) 0.023 Uani d . 1
H H13A 0.0367 0.6657 0.2315 0.028 Uiso calc R 1
H H13B 0.0788 0.5639 0.2731 0.028 Uiso calc R 1
C C2 -0.0064(2) 0.66929(13) 0.35037(12) 0.030 Uani d . 1
H H18A 0.0365 0.6321 0.3961 0.037 Uiso calc R 1
H H18B -0.1310 0.6539 0.3439 0.037 Uiso calc R 1
C C3 0.0129(2) 0.77835(11) 0.36676(9) 0.0193(3) Uani d . 1
C C4 0.1986(2) 0.82219(11) 0.36287(9) 0.0176(3) Uani d . 1
C C4A 0.3067(2) 0.77609(10) 0.29306(8) 0.0145(2) Uani d . 1
H H2 0.2598 0.8076 0.2448 0.017 Uiso calc R 1
C C5 0.5023(2) 0.80471(11) 0.29528(9) 0.0202(3) Uani d . 1
H H12A 0.5135 0.8749 0.3084 0.024 Uiso calc R 1
H H12B 0.5619 0.7665 0.3364 0.024 Uiso calc R 1
C C6 0.5902(2) 0.78463(11) 0.21496(9) 0.0201(3) Uani d . 1
H H9A 0.5797 0.8441 0.1824 0.024 Uiso calc R 1
H H9B 0.7153 0.7727 0.2238 0.024 Uiso calc R 1
C C6A 0.5147(2) 0.69726(10) 0.16901(8) 0.0154(3) Uani d . 1
C C6B 0.37190(19) 0.64076(10) 0.19642(8) 0.0146(2) Uani d . 1
C C6C 0.28920(19) 0.66197(10) 0.27846(9) 0.0153(3) Uani d . 1
C C7 0.3095(2) 0.56252(10) 0.14895(8) 0.0160(3) Uani d . 1
H H5 0.2158 0.5236 0.1671 0.019 Uiso calc R 1
C C8 0.3845(2) 0.54175(10) 0.07531(8) 0.0168(3) Uani d . 1
C C9 0.5259(2) 0.59822(10) 0.04603(8) 0.0168(3) Uani d . 1
C C10 0.5878(2) 0.67493(11) 0.09440(8) 0.0173(3) Uani d . 1
H H7 0.6823 0.7132 0.0764 0.021 Uiso calc R 1
C C11 0.6034(2) 0.57533(11) -0.03525(9) 0.0221(3) Uani d . 1
H H17 0.6046 0.5026 -0.0413 0.026 Uiso calc R 1
C C12 0.4833(3) 0.61746(14) -0.10046(9) 0.0291(4) Uani d . 1
H H15A 0.5331 0.6027 -0.1518 0.044 Uiso calc R 1
H H15B 0.4733 0.6884 -0.0942 0.044 Uiso calc R 1
H H15C 0.3681 0.5876 -0.0964 0.044 Uiso calc R 1
C C13 0.7933(3) 0.61207(15) -0.04667(11) 0.0322(4) Uani d . 1
H H20A 0.8333 0.5949 -0.0992 0.048 Uiso calc R 1
H H20B 0.8687 0.5812 -0.0078 0.048 Uiso calc R 1
H H20C 0.7970 0.6832 -0.0402 0.048 Uiso calc R 1
C C14 0.3857(3) 0.59435(12) 0.33870(9) 0.0249(3) Uani d . 1
H H16A 0.3380 0.6052 0.3910 0.037 Uiso calc R 1
H H16B 0.5097 0.6100 0.3387 0.037 Uiso calc R 1
H H16C 0.3694 0.5257 0.3239 0.037 Uiso calc R 1
C C15 0.2800(2) 0.80433(13) 0.44633(9) 0.0261(3) Uani d . 1
H H19A 0.3979 0.8309 0.4477 0.039 Uiso calc R 1
H H19B 0.2835 0.7340 0.4571 0.039 Uiso calc R 1
H H19C 0.2089 0.8370 0.4859 0.039 Uiso calc R 1
C C16 0.1831(2) 0.93550(12) 0.34921(10) 0.0246(3) Uani d . 1
H H14A 0.2993 0.9643 0.3465 0.037 Uiso calc R 1
H H14B 0.1186 0.9651 0.3925 0.037 Uiso calc R 1
H H14C 0.1217 0.9478 0.3001 0.037 Uiso calc R 1
O O1 0.32359(17) 0.46427(8) 0.02913(7) 0.0228(2) Uani d . 1
H H1 0.2418 0.4362 0.0521 0.034 Uiso calc R 1
O O2 -0.11497(17) 0.82758(9) 0.38691(7) 0.0265(3) Uani d . 1

loop_
_atom_site_aniso_label
_atom_site_aniso_U_11
_atom_site_aniso_U_22
_atom_site_aniso_U_33
_atom_site_aniso_U_12
_atom_site_aniso_U_13
_atom_site_aniso_U_23
C1 0.022 0.021 0.028 -0.006 0.008 -0.009
C2 0.021 0.023 0.047 -0.003 0.011 -0.009
C3 0.0204(7) 0.0205(6) 0.0170(6) 0.0031(6) 0.0006(5) -0.0014(5)
C4 0.0194(7) 0.0163(6) 0.0170(6) 0.0027(5) -0.0025(5) -0.0032(5)
C4A 0.0157(6) 0.0122(5) 0.0155(6) 0.0006(5) -0.0019(5) -0.0009(4)
C5 0.0179(7) 0.0196(6) 0.0232(7) -0.0041(5) -0.0015(6) -0.0038(5)
C6 0.0193(7) 0.0180(6) 0.0229(6) -0.0058(5) 0.0011(6) -0.0005(5)
C6A 0.0149(6) 0.0126(5) 0.0188(6) -0.0012(5) 0.0002(5) 0.0010(4)
C6B 0.0146(6) 0.0122(5) 0.0170(6) 0.0001(5) 0.0009(5) 0.0009(4)
C6C 0.0159(7) 0.0119(5) 0.0180(6) 0.0000(5) 0.0022(5) 0.0000(5)
C7 0.0173(6) 0.0129(5) 0.0178(6) -0.0024(5) 0.0024(5) 0.0003(5)
C8 0.0199(7) 0.0127(6) 0.0179(6) 0.0004(5) 0.0013(5) -0.0004(5)
C9 0.0191(7) 0.0140(6) 0.0174(6) 0.0011(5) 0.0032(5) 0.0019(5)
C10 0.0170(7) 0.0144(6) 0.0207(6) -0.0016(5) 0.0027(5) 0.0033(5)
C11 0.0278(8) 0.0174(6) 0.0210(6) 0.0004(6) 0.0088(6) 0.0011(5)
C12 0.0381(10) 0.0311(8) 0.0180(6) -0.0031(8) 0.0024(7) 0.0009(6)
C13 0.0291(9) 0.0392(9) 0.0283(8) -0.0005(8) 0.0124(7) 0.0037(7)
C14 0.0356(9) 0.0185(7) 0.0206(6) 0.0084(7) 0.0030(7) 0.0043(5)
C15 0.0298(9) 0.0322(8) 0.0162(6) 0.0053(7) -0.0048(6) -0.0047(6)
C16 0.0261(8) 0.0167(6) 0.0309(8) 0.0028(6) -0.0039(7) -0.0066(6)
O1 0.0295(6) 0.0186(5) 0.0202(5) -0.0076(5) 0.0060(5) -0.0047(4)
O2 0.0216(6) 0.0288(6) 0.0291(6) 0.0078(5) 0.0021(5) -0.0042(5)

loop_
_atom_type_symbol
_atom_type_description
_atom_type_scat_dispersion_real
_atom_type_scat_dispersion_imag
_atom_type_scat_source
C C 0.0033 0.0000 'International Tables Vol C Tables 4.2.6.8 and 6.1.1.4'
H H 0.0000 0.0000 'International Tables Vol C Tables 4.2.6.8 and 6.1.1.4'
O O 0.0106 0.0000 'International Tables Vol C Tables 4.2.6.8 and 6.1.1.4'

loop_
_geom_angle_atom_site_label_1
_geom_angle_atom_site_label_2
_geom_angle_atom_site_label_3
_geom_angle
C2 C1 C6C 114.05(14)
C2 C1 H13A 108.7
C6C C1 H13A 108.7
C2 C1 H13B 108.7
C6C C1 H13B 108.7
H13A C1 H13B 107.6
C1 C2 C3 113.42(15)
C1 C2 H18A 108.9
C3 C2 H18A 108.9
C1 C2 H18B 108.9
C3 C2 H18B 108.9
H18A C2 H18B 107.7
O2 C3 C2 120.23(16)
O2 C3 C4 122.28(13)
C2 C3 C4 117.35(14)
C3 C4 C16 108.46(13)
C3 C4 C15 105.51(13)
C16 C4 C15 108.51(13)
C3 C4 C4A 111.28(11)
C16 C4 C4A 108.62(13)
C15 C4 C4A 114.28(12)
C5 C4A C6C 109.47(12)
C5 C4A C4 112.95(12)
C6C C4A C4 117.68(12)
C5 C4A H2 105.2
C6C C4A H2 105.2
C4 C4A H2 105.2
C6 C5 C4A 110.79(12)
C6 C5 H12A 109.5
C4A C5 H12A 109.5
C6 C5 H12B 109.5
C4A C5 H12B 109.5
H12A C5 H12B 108.1
C6A C6 C5 115.00(12)
C6A C6 H9A 108.5
C5 C6 H9A 108.5
C6A C6 H9B 108.5
C5 C6 H9B 108.5
H9A C6 H9B 107.5
C6B C6A C10 118.92(13)
C6B C6A C6 122.87(13)
C10 C6A C6 118.17(13)
C6A C6B C7 118.64(13)
C6A C6B C6C 120.57(12)
C7 C6B C6C 120.76(12)
C1 C6C C6B 110.39(12)
C1 C6C C14 109.21(13)
C6B C6C C14 106.64(12)
C1 C6C C4A 108.02(12)
C6B C6C C4A 106.76(11)
C14 C6C C4A 115.77(12)
C8 C7 C6B 121.33(13)
C8 C7 H5 119.3
C6B C7 H5 119.3
O1 C8 C7 121.11(13)
O1 C8 C9 117.79(13)
C7 C8 C9 121.10(13)
C10 C9 C8 116.86(13)
C10 C9 C11 123.02(13)
C8 C9 C11 120.12(13)
C9 C10 C6A 123.15(13)
C9 C10 H7 118.4
C6A C10 H7 118.4
C9 C11 C13 114.20(14)
C9 C11 C12 109.89(13)
C13 C11 C12 110.37(13)
C9 C11 H17 107.4
C13 C11 H17 107.4
C12 C11 H17 107.4
C11 C12 H15A 109.5
C11 C12 H15B 109.5
H15A C12 H15B 109.5
C11 C12 H15C 109.5
H15A C12 H15C 109.5
H15B C12 H15C 109.5
C11 C13 H20A 109.5
C11 C13 H20B 109.5
H20A C13 H20B 109.5
C11 C13 H20C 109.5
H20A C13 H20C 109.5
H20B C13 H20C 109.5
C6C C14 H16A 109.5
C6C C14 H16B 109.5
H16A C14 H16B 109.5
C6C C14 H16C 109.5
H16A C14 H16C 109.5
H16B C14 H16C 109.5
C4 C15 H19A 109.5
C4 C15 H19B 109.5
H19A C15 H19B 109.5
C4 C15 H19C 109.5
H19A C15 H19C 109.5
H19B C15 H19C 109.5
C4 C16 H14A 109.5
C4 C16 H14B 109.5
H14A C16 H14B 109.5
C4 C16 H14C 109.5
H14A C16 H14C 109.5
H14B C16 H14C 109.5
C8 O1 H1 109.5

loop_
_geom_bond_atom_site_label_1
_geom_bond_atom_site_label_2
_geom_bond_distance
C1 C2 1.490(2)
C1 C6C 1.538(2)
C1 H13A 0.9700
C1 H13B 0.9700
C2 C3 1.494(2)
C2 H18A 0.9700
C2 H18B 0.9700
C3 O2 1.2177(19)
C3 C4 1.522(2)
C4 C16 1.540(2)
C4 C15 1.548(2)
C4 C4A 1.556(2)
C4A C5 1.527(2)
C4A C6C 1.5541(19)
C4A H2 0.9800
C5 C6 1.526(2)
C5 H12A 0.9700
C5 H12B 0.9700
C6 C6A 1.513(2)
C6 H9A 0.9700
C6 H9B 0.9700
C6A C6B 1.396(2)
C6A C10 1.401(2)
C6B C7 1.3986(19)
C6B C6C 1.5384(19)
C6C C14 1.541(2)
C7 C8 1.3877(19)
C7 H5 0.9300
C8 O1 1.3748(17)
C8 C9 1.398(2)
C9 C10 1.391(2)
C9 C11 1.516(2)
C10 H7 0.9300
C11 C13 1.529(2)
C11 C12 1.530(2)
C11 H17 0.9800
C12 H15A 0.9600
C12 H15B 0.9600
C12 H15C 0.9600
C13 H20A 0.9600
C13 H20B 0.9600
C13 H20C 0.9600
C14 H16A 0.9600
C14 H16B 0.9600
C14 H16C 0.9600
C15 H19A 0.9600
C15 H19B 0.9600
C15 H19C 0.9600
C16 H14A 0.9600
C16 H14B 0.9600
C16 H14C 0.9600
O1 H1 0.8200

loop_
_geom_hbond_atom_site_label_D
_geom_hbond_atom_site_label_H
_geom_hbond_atom_site_label_A
_geom_hbond_site_symmetry_A
_geom_hbond_distance_DH
_geom_hbond_distance_HA
_geom_hbond_distance_DA
_geom_hbond_angle_DHA
_geom_hbond_publ_flag
O1 H1 O2 3_545 0.82 2.02 2.7969(13) 158 yes

loop_
_cod_related_entry_id
_cod_related_entry_database
_cod_related_entry_code
1 ChemSpider 21184973
